data_7221971
loop_
_publ_author_name
'Chai, Dong-Feng'
'Ma, Zhuo'
'Yan, Hong'
'Qiu, Yunfeng'
'Liu, Hong'
'Guo, Huadong'
'Gao, Guang-Gang'

_publ_section_title
;
 Synergistic Effect of Sandwich Polyoxometalates and Copper-Imidazole
 Complexes for Enhancing Peroxidase-like Activity
;
_journal_name_full 'RSC Adv.'
_journal_paper_doi 10.1039/C5RA13265G
_journal_year 2015
_chemical_formula_sum 'C42 H118 Bi2 Cu7 N28 Na4 O97 W18'
_chemical_formula_weight 6831.38
_space_group_crystal_system monoclinic
_space_group_IT_number 11
_space_group_name_Hall '-P 2yb'
_space_group_name_H-M_alt 'P 1 21/m 1'
_symmetry_space_group_name_Hall '-P 2yb'
_symmetry_space_group_name_H-M 'P 1 21/m 1'
_atom_sites_solution_hydrogens geom
_audit_creation_method SHELXL-2014/7
_audit_update_record
;
2015-08-21 deposited with the CCDC.
2015-08-27 downloaded from the CCDC.
;
_cell_angle_alpha 90
_cell_angle_beta 103.462(2)
_cell_angle_gamma 90
_cell_formula_units_Z 2
_cell_length_a 14.052(2)
_cell_length_b 32.528(3)
_cell_length_c 17.992(2)
_cell_measurement_reflns_used 2950
_cell_measurement_temperature 293(2)
_cell_measurement_theta_max 28.3752
_cell_measurement_theta_min 2.2483
_cell_volume 7997.9(16)
_computing_structure_refinement 'SHELXL-2014/7 (Sheldrick, 2014)'
_diffrn_ambient_temperature 293(2)
_diffrn_measured_fraction_theta_full 0.999
_diffrn_measured_fraction_theta_max 0.987
_diffrn_measurement_device_type 'Bruker SMART CCD APEX II'
_diffrn_measurement_method '\w scans'
_diffrn_radiation_type MoK\a
_diffrn_radiation_wavelength 0.71073
_diffrn_reflns_av_R_equivalents 0.1479
_diffrn_reflns_av_unetI/netI 0.1659
_diffrn_reflns_laue_measured_fraction_full 0.999
_diffrn_reflns_laue_measured_fraction_max 0.987
_diffrn_reflns_limit_h_max 17
_diffrn_reflns_limit_h_min -17
_diffrn_reflns_limit_k_max 40
_diffrn_reflns_limit_k_min -40
_diffrn_reflns_limit_l_max 22
_diffrn_reflns_limit_l_min -22
_diffrn_reflns_number 67709
_diffrn_reflns_point_group_measured_fraction_full 0.999
_diffrn_reflns_point_group_measured_fraction_max 0.987
_diffrn_reflns_theta_full 25.242
_diffrn_reflns_theta_max 26.068
_diffrn_reflns_theta_min 2.094
_diffrn_source 'fine-focus sealed tube'
_exptl_absorpt_coefficient_mu 16.075
_exptl_absorpt_correction_T_max 0.429
_exptl_absorpt_correction_T_min 0.298
_exptl_absorpt_correction_type multi-scan
_exptl_crystal_colour 'blue violet'
_exptl_crystal_density_diffrn 2.836
_exptl_crystal_density_method 'not measured'
_exptl_crystal_description block
_exptl_crystal_F_000 5820.2
_exptl_crystal_size_max 0.080
_exptl_crystal_size_mid 0.060
_exptl_crystal_size_min 0.050
_platon_squeeze_details
;
;
_refine_diff_density_max 2.422
_refine_diff_density_min -2.137
_refine_diff_density_rms 0.333
_refine_ls_extinction_method none
_refine_ls_goodness_of_fit_ref 0.990
_refine_ls_hydrogen_treatment constr
_refine_ls_matrix_type full
_refine_ls_number_parameters 744
_refine_ls_number_reflns 15934
_refine_ls_number_restraints 1
_refine_ls_restrained_S_all 0.990
_refine_ls_R_factor_all 0.1305
_refine_ls_R_factor_gt 0.0577
_refine_ls_shift/su_max 0.001
_refine_ls_shift/su_mean 0.000
_refine_ls_structure_factor_coef Fsqd
_refine_ls_weighting_details 'w=1/[\s^2^(Fo^2^)+(0.0001P)^2^] where P=(Fo^2^+2Fc^2^)/3'
_refine_ls_weighting_scheme calc
_refine_ls_wR_factor_gt 0.0888
_refine_ls_wR_factor_ref 0.0990
_reflns_Friedel_coverage 0.000
_reflns_number_gt 7863
_reflns_number_total 15934
_reflns_threshold_expression 'I > 2\s(I)'
_cod_data_source_file c5ra13265g2.cif
_cod_data_source_block 1
_cod_database_code 7221971
_shelx_shelxl_version_number 2014/7
_shelx_space_group_comment
;
The symmetry employed for this shelxl refinement is uniquely defined
by the following loop, which should always be used as a source of
symmetry information in preference to the above space-group names.
They are only intended as comments.
;
_shelx_estimated_absorpt_t_min 0.359
_shelx_estimated_absorpt_t_max 0.500

loop_
_space_group_symop_operation_xyz
'x, y, z'
'-x, y+1/2, -z'
'-x, -y, -z'
'x, -y-1/2, z'

loop_
_atom_site_label
_atom_site_type_symbol
_atom_site_fract_x
_atom_site_fract_y
_atom_site_fract_z
_atom_site_U_iso_or_equiv
_atom_site_adp_type
_atom_site_occupancy
_atom_site_site_symmetry_order
_atom_site_calc_flag
_atom_site_refinement_flags_posn
_atom_site_refinement_flags_adp
_atom_site_refinement_flags_occupancy
_atom_site_disorder_assembly
_atom_site_disorder_group
Bi Bi 0.67139(5) 0.67996(2) 0.27330(4) 0.02258(17) Uani 1 1 d . . . . .
W1 W 0.46010(6) 0.65607(3) 0.12259(4) 0.0312(2) Uani 1 1 d . . . . .
W2 W 0.43307(6) 0.65654(3) 0.30145(4) 0.0294(2) Uani 1 1 d . . . . .
W3 W 0.64897(6) 0.65502(3) 0.46443(4) 0.0272(2) Uani 1 1 d . . . . .
W4 W 0.87217(5) 0.65541(3) 0.42967(4) 0.02635(19) Uani 1 1 d . . . . .
W5 W 0.90382(6) 0.65519(3) 0.23161(4) 0.0291(2) Uani 1 1 d . . . . .
W6 W 0.70822(6) 0.65519(3) 0.08590(4) 0.0307(2) Uani 1 1 d . . . . .
W7 W 0.51442(5) 0.57186(3) 0.23148(4) 0.0269(2) Uani 1 1 d . . . . .
W8 W 0.73518(6) 0.57058(2) 0.39313(4) 0.02527(19) Uani 1 1 d . . . . .
W9 W 0.76295(6) 0.57034(3) 0.19262(4) 0.0275(2) Uani 1 1 d . . . . .
Cu1 Cu 0.5925(2) 0.7500 0.11330(17) 0.0309(8) Uani 1 2 d S T P . .
Cu2 Cu 0.5454(2) 0.7500 0.38013(17) 0.0278(8) Uani 1 2 d S T P . .
Cu3 Cu 0.8773(2) 0.7500 0.32883(17) 0.0282(8) Uani 1 2 d S T P . .
Cu4 Cu 0.40698(18) 0.45404(8) 0.18701(13) 0.0439(7) Uani 1 1 d . . . . .
Cu5 Cu 0.76045(18) 0.44509(8) 0.44550(13) 0.0430(7) Uani 1 1 d . . . . .
Na1 Na 0.4031(6) 0.7500 0.1973(5) 0.023(2) Uiso 1 2 d S . P . .
Na2 Na 0.7800(6) 0.7500 0.4843(4) 0.012(2) Uiso 1 2 d S . P . .
Na3 Na 0.8374(6) 0.7500 0.1333(5) 0.027(3) Uani 1 2 d S T P . .
O1 O 0.3720(9) 0.6611(4) 0.0367(7) 0.049(4) Uani 1 1 d . . . . .
O2 O 0.4449(8) 0.5952(3) 0.1357(6) 0.027(3) Uani 1 1 d . . . . .
O3 O 0.3751(8) 0.6641(3) 0.1897(6) 0.031(3) Uani 1 1 d . . . . .
O4 O 0.3273(8) 0.6644(4) 0.3323(7) 0.039(4) Uani 1 1 d . . . . .
O5 O 0.4210(8) 0.5976(3) 0.2795(6) 0.025(3) Uani 1 1 d . . . . .
O6 O 0.5243(8) 0.6421(3) 0.3936(6) 0.024(3) Uani 1 1 d . . . . .
O7 O 0.6137(9) 0.6589(4) 0.5480(6) 0.042(4) Uani 1 1 d . . . . .
O8 O 0.6734(8) 0.5943(3) 0.4684(6) 0.030(3) Uani 1 1 d . . . . .
O9 O 0.7909(7) 0.6619(3) 0.5057(6) 0.023(3) Uani 1 1 d . . . . .
O10 O 0.9853(8) 0.6630(4) 0.4947(7) 0.040(4) Uani 1 1 d . . . . .
O11 O 0.8553(8) 0.5952(3) 0.4420(6) 0.031(3) Uani 1 1 d . . . . .
O12 O 0.9103(8) 0.6420(3) 0.3367(6) 0.032(3) Uani 1 1 d . . . . .
O13 O 1.0261(8) 0.6571(4) 0.2336(6) 0.036(3) Uani 1 1 d . . . . .
O14 O 0.8944(7) 0.5950(3) 0.2150(6) 0.025(3) Uani 1 1 d . . . . .
O15 O 0.8541(8) 0.6610(3) 0.1222(6) 0.030(3) Uiso 1 1 d . . . . .
O16 O 0.7032(8) 0.6592(4) -0.0092(7) 0.042(4) Uani 1 1 d . . . . .
O17 O 0.7376(9) 0.5948(4) 0.0949(6) 0.040(4) Uani 1 1 d . . . . .
O18 O 0.5754(8) 0.6418(4) 0.0861(6) 0.035(3) Uani 1 1 d . . . . .
O19 O 0.5119(8) 0.7063(4) 0.1414(7) 0.039(4) Uani 1 1 d . . . . .
O20 O 0.4877(9) 0.7077(4) 0.3059(6) 0.037(3) Uani 1 1 d . . . . .
O21 O 0.6385(8) 0.7072(3) 0.4307(6) 0.031(3) Uani 1 1 d . . . . .
O22 O 0.8405(8) 0.7076(3) 0.3935(6) 0.034(3) Uani 1 1 d . . . . .
O23 O 0.8725(8) 0.7071(3) 0.2509(6) 0.032(3) Uani 1 1 d . . . . .
O24 O 0.6903(8) 0.7075(3) 0.1145(6) 0.029(3) Uani 1 1 d . . . . .
O25 O 0.4642(8) 0.5232(4) 0.2191(6) 0.037(4) Uani 1 1 d . . . . .
O26 O 0.6027(8) 0.5664(3) 0.3258(5) 0.025(3) Uani 1 1 d . . . . .
O27 O 0.7507(8) 0.5206(3) 0.4266(6) 0.033(3) Uani 1 1 d . . . . .
O28 O 0.7764(7) 0.5655(3) 0.3022(6) 0.028(3) Uani 1 1 d . . . . .
O29 O 0.7902(8) 0.5225(4) 0.1715(6) 0.040(4) Uani 1 1 d . . . . .
O30 O 0.6273(8) 0.5654(3) 0.1900(6) 0.032(3) Uani 1 1 d . . . . .
O31 O 0.5485(8) 0.6399(3) 0.2399(6) 0.028(3) Uani 1 1 d . . . . .
O32 O 0.7183(8) 0.6406(3) 0.3677(6) 0.025(3) Uiso 1 1 d . . . . .
O33 O 0.7448(8) 0.6402(3) 0.2105(6) 0.022(3) Uiso 1 1 d . . . . .
O34 O 0.5202(17) 0.7500 -0.0146(13) 0.099(8) Uiso 1 2 d S . P . .
O35 O 0.290(2) 0.7500 0.0687(15) 0.148(12) Uani 1 2 d S T P . .
O36 O 0.2606(18) 0.7500 0.2626(13) 0.108(9) Uiso 1 2 d S . P . .
O37 O 0.4326(16) 0.7500 0.4596(11) 0.099(9) Uani 1 2 d S T P . .
O38 O 0.738(2) 0.7500 0.6076(18) 0.171(13) Uiso 1 2 d S . P . .
O39 O 0.9674(18) 0.7500 0.5494(13) 0.104(9) Uiso 1 2 d S . P . .
O40 O 1.0452(15) 0.7500 0.3832(11) 0.075(7) Uiso 1 2 d S . P . .
O41 O 1.0196(18) 0.7500 0.1640(13) 0.107(9) Uiso 1 2 d S . P . .
O42 O 0.820(3) 0.7500 -0.0060(19) 0.101(13) Uiso 0.66 2 d S . P . .
O43 O 0.1573(12) 0.6795(5) 0.3728(9) 0.094(6) Uani 1 1 d . . . . .
O44 O 0.8799(12) 0.6595(5) 0.6585(9) 0.103(6) Uiso 1 1 d . . . . .
O45 O 0.9755(17) 0.4851(7) 0.1463(13) 0.174(9) Uiso 1 1 d . . . . .
O46 O 0.0433(17) 0.5621(7) 0.1564(13) 0.174(9) Uiso 1 1 d . . . . .
O47 O 0.2192(18) 0.5769(8) 0.2620(13) 0.192(10) Uiso 1 1 d . . . . .
C1 C 0.5771(15) 0.4676(7) 0.1194(12) 0.062(8) Uani 1 1 d . . . . .
H1 H 0.6132 0.4788 0.1647 0.074 Uiso 1 1 calc R U . . .
C2 C 0.6072(19) 0.4621(7) 0.0526(16) 0.078(9) Uani 1 1 d . . . . .
H2 H 0.6665 0.4705 0.0432 0.094 Uiso 1 1 calc R U . . .
C3 C 0.4582(17) 0.4388(7) 0.0361(11) 0.063(7) Uani 1 1 d . . . . .
H3 H 0.3973 0.4279 0.0128 0.075 Uiso 1 1 calc R U . . .
C4 C 0.230(2) 0.4472(10) 0.0665(16) 0.114(11) Uiso 1 1 d . . . . .
H4 H 0.2318 0.4186 0.0650 0.137 Uiso 1 1 calc R U . . .
C5 C 0.1707(19) 0.5169(9) 0.0359(14) 0.088(9) Uiso 1 1 d . . . . .
H5 H 0.1351 0.5398 0.0147 0.106 Uiso 1 1 calc R U . . .
C6 C 0.2579(19) 0.5107(9) 0.0993(14) 0.083(8) Uiso 1 1 d . . . . .
H6 H 0.2886 0.5327 0.1282 0.100 Uiso 1 1 calc R U . . .
C7 C 0.3513(16) 0.4272(6) 0.3286(12) 0.050(6) Uani 1 1 d . . . . .
H7 H 0.4103 0.4133 0.3449 0.060 Uiso 1 1 calc R U . . .
C8 C 0.232(2) 0.4617(9) 0.2609(12) 0.095(10) Uani 1 1 d . . . . .
H8 H 0.1976 0.4791 0.2231 0.114 Uiso 1 1 calc R U . . .
C9 C 0.201(2) 0.4466(8) 0.3213(16) 0.092(9) Uiso 1 1 d . . . . .
H9 H 0.1375 0.4478 0.3288 0.110 Uiso 1 1 calc R U . . .
C10 C 0.5827(14) 0.4508(6) 0.3125(11) 0.032(5) Uani 1 1 d . . . . .
H10 H 0.5782 0.4789 0.3207 0.039 Uiso 1 1 calc R U . . .
C11 C 0.6305(19) 0.3889(8) 0.3255(13) 0.076(8) Uani 1 1 d . . . . .
H11 H 0.6639 0.3648 0.3428 0.091 Uiso 1 1 calc R U . . .
C12 C 0.5509(17) 0.3926(8) 0.2656(12) 0.071(8) Uani 1 1 d . . . . .
H12 H 0.5213 0.3712 0.2345 0.085 Uiso 1 1 calc R U . . .
C24 C 0.582(2) 0.4233(9) 0.5101(17) 0.023(8) Uiso 0.6 1 d D . P A 1
H24 H 0.5616 0.3998 0.4814 0.027 Uiso 0.6 1 calc R U P A 1
C13 C 0.630(6) 0.428(2) 0.532(4) 0.07(2) Uiso 0.4 1 d . . P A 2
C16 C 0.9220(15) 0.4871(7) 0.5552(12) 0.051(6) Uiso 1 1 d . . . . .
H16 H 0.9097 0.5117 0.5281 0.061 Uiso 1 1 calc R U . . .
C14 C 0.554(4) 0.4832(19) 0.563(3) 0.055(9) Uiso 0.4 1 d . . P A 1
H14 H 0.5181 0.5029 0.5824 0.066 Uiso 0.4 1 calc R U P A 1
C23 C 0.590(3) 0.4705(12) 0.610(2) 0.055(9) Uiso 0.6 1 d . . P A 2
C17 C 0.9980(18) 0.4815(7) 0.6197(13) 0.067(8) Uani 1 1 d . . . . .
H17 H 1.0461 0.4996 0.6448 0.080 Uiso 1 1 calc R U . . .
C15 C 0.629(4) 0.4872(11) 0.529(3) 0.059(10) Uiso 0.4 1 d D . P A 1
H15 H 0.6535 0.5127 0.5195 0.070 Uiso 0.4 1 calc R U P A 1
C22 C 0.677(3) 0.4750(12) 0.572(2) 0.059(10) Uiso 0.6 1 d . . P A 2
C18 C 0.9059(17) 0.4255(8) 0.5842(13) 0.058(7) Uani 1 1 d . . . . .
H18 H 0.8844 0.3985 0.5837 0.070 Uiso 1 1 calc R U . . .
C19 C 0.9316(19) 0.4139(6) 0.3957(14) 0.058(7) Uani 1 1 d . . . . .
H19 H 0.9613 0.4060 0.4454 0.070 Uiso 1 1 calc R U . . .
C20 C 0.9077(19) 0.4210(8) 0.2742(15) 0.075(8) Uiso 1 1 d . . . . .
H20 H 0.9132 0.4198 0.2237 0.090 Uiso 1 1 calc R U . . .
C21 C 0.8353(19) 0.4398(7) 0.3013(15) 0.083(9) Uani 1 1 d . . . . .
H21 H 0.7827 0.4538 0.2709 0.100 Uiso 1 1 calc R U . . .
N1 N 0.4840(11) 0.4532(5) 0.1056(8) 0.030(4) Uiso 1 1 d . . . . .
N2 N 0.5358(14) 0.4425(6) 0.0040(9) 0.063(6) Uani 1 1 d . . . . .
H2A H 0.5386 0.4336 -0.0405 0.075 Uiso 1 1 calc R U . . .
N3 N 0.2896(13) 0.4739(6) 0.1126(9) 0.057(5) Uani 1 1 d . . . . .
N4 N 0.1627(18) 0.4755(8) 0.0206(14) 0.122(9) Uiso 1 1 d . . . . .
H4A H 0.1174 0.4665 -0.0166 0.147 Uiso 1 1 calc R U . . .
N5 N 0.3264(12) 0.4464(6) 0.2658(9) 0.053(5) Uani 1 1 d . . . . .
N6 N 0.2812(15) 0.4292(6) 0.3689(9) 0.071(6) Uani 1 1 d . . . . .
H6A H 0.2862 0.4212 0.4152 0.085 Uiso 1 1 calc R U . . .
N7 N 0.5215(11) 0.4327(5) 0.2585(8) 0.033(4) Uiso 1 1 d . . . . .
N8 N 0.6523(11) 0.4284(6) 0.3561(8) 0.045(5) Uani 1 1 d . . . . .
N9 N 0.6656(12) 0.4507(6) 0.5090(9) 0.044(5) Uani 1 1 d . . . . .
N10 N 0.5453(13) 0.4403(6) 0.5604(10) 0.070(6) Uani 1 1 d . . . . .
H10A H 0.5176 0.4266 0.5904 0.084 Uiso 1 1 calc R U . A 1
N11 N 0.8685(11) 0.4526(5) 0.5368(8) 0.035(4) Uani 1 1 d . . . . .
N12 N 0.9806(13) 0.4413(6) 0.6349(10) 0.058(6) Uani 1 1 d . . . . .
H12A H 1.0145 0.4278 0.6731 0.070 Uiso 1 1 calc R U . . .
N13 N 0.8502(12) 0.4351(6) 0.3795(9) 0.048(5) Uani 1 1 d . . . . .
N14 N 0.9693(15) 0.4045(7) 0.3357(13) 0.093(8) Uani 1 1 d . . . . .
H14A H 1.0219 0.3907 0.3365 0.111 Uiso 1 1 calc R U . . .

loop_
_atom_site_aniso_label
_atom_site_aniso_U_11
_atom_site_aniso_U_22
_atom_site_aniso_U_33
_atom_site_aniso_U_23
_atom_site_aniso_U_13
_atom_site_aniso_U_12
Bi 0.0225(4) 0.0222(4) 0.0236(4) -0.0004(4) 0.0065(3) 0.0008(4)
W1 0.0310(5) 0.0288(5) 0.0309(5) -0.0011(4) 0.0012(4) -0.0019(5)
W2 0.0251(5) 0.0258(5) 0.0394(5) -0.0041(4) 0.0117(4) -0.0013(4)
W3 0.0326(5) 0.0225(5) 0.0283(4) 0.0014(4) 0.0109(4) 0.0017(4)
W4 0.0248(5) 0.0233(5) 0.0294(4) 0.0014(4) 0.0031(4) 0.0013(4)
W5 0.0247(5) 0.0274(5) 0.0364(5) -0.0037(4) 0.0097(4) 0.0007(4)
W6 0.0366(5) 0.0302(5) 0.0259(4) -0.0025(4) 0.0088(4) 0.0015(5)
W7 0.0261(5) 0.0233(5) 0.0316(5) -0.0046(4) 0.0069(4) -0.0024(4)
W8 0.0286(5) 0.0200(5) 0.0278(4) 0.0001(4) 0.0078(4) 0.0008(4)
W9 0.0285(5) 0.0250(5) 0.0305(5) -0.0041(4) 0.0099(4) 0.0018(4)
Cu1 0.031(2) 0.026(2) 0.0346(19) 0.000 0.0042(16) 0.000
Cu2 0.0250(19) 0.023(2) 0.0338(19) 0.000 0.0029(16) 0.000
Cu3 0.035(2) 0.020(2) 0.0307(18) 0.000 0.0098(16) 0.000
Cu4 0.0453(17) 0.056(2) 0.0293(14) 0.0029(13) 0.0067(13) 0.0027(15)
Cu5 0.0359(16) 0.0514(19) 0.0390(15) 0.0002(13) 0.0031(13) 0.0004(14)
Na3 0.024(6) 0.035(7) 0.019(5) 0.000 -0.004(4) 0.000
O1 0.048(9) 0.058(11) 0.041(8) -0.009(7) 0.011(7) 0.002(8)
O2 0.025(7) 0.032(8) 0.023(7) 0.001(6) 0.004(6) 0.001(6)
O3 0.029(8) 0.027(9) 0.033(7) -0.010(6) -0.003(6) 0.004(6)
O4 0.021(8) 0.035(9) 0.067(9) 0.000(7) 0.021(7) -0.001(6)
O5 0.034(8) 0.014(7) 0.031(7) 0.009(6) 0.016(6) -0.001(6)
O6 0.024(7) 0.024(8) 0.023(6) 0.007(5) 0.003(6) -0.006(6)
O7 0.049(9) 0.037(9) 0.048(8) -0.014(7) 0.028(7) -0.014(7)
O8 0.034(8) 0.038(9) 0.017(6) -0.002(6) 0.006(6) -0.009(7)
O9 0.010(6) 0.027(8) 0.032(7) 0.004(6) 0.002(6) 0.002(6)
O10 0.025(8) 0.040(10) 0.046(8) -0.012(7) -0.012(7) 0.001(7)
O11 0.030(8) 0.034(9) 0.028(7) 0.015(6) 0.006(6) 0.004(6)
O12 0.038(8) 0.029(9) 0.026(7) -0.001(6) 0.000(6) -0.004(6)
O13 0.027(7) 0.041(9) 0.037(7) -0.006(7) -0.001(6) 0.000(7)
O14 0.018(7) 0.030(8) 0.028(7) -0.001(6) 0.010(6) 0.004(6)
O16 0.034(8) 0.038(9) 0.054(9) 0.005(7) 0.008(7) -0.014(7)
O17 0.052(9) 0.046(9) 0.024(7) -0.008(7) 0.018(7) -0.013(7)
O18 0.041(8) 0.047(10) 0.017(7) 0.002(6) 0.007(6) -0.006(7)
O19 0.040(9) 0.028(9) 0.054(9) 0.018(7) 0.020(7) 0.002(7)
O20 0.052(9) 0.035(9) 0.018(7) -0.014(6) -0.005(6) -0.008(7)
O21 0.039(8) 0.016(8) 0.044(8) -0.001(6) 0.020(7) -0.006(6)
O22 0.042(8) 0.012(8) 0.053(8) 0.007(6) 0.017(7) 0.014(6)
O23 0.034(8) 0.027(8) 0.041(8) 0.017(6) 0.020(7) -0.003(6)
O24 0.024(7) 0.022(8) 0.040(8) -0.008(6) 0.005(6) 0.000(6)
O25 0.038(9) 0.050(10) 0.020(7) -0.002(6) 0.001(6) 0.001(7)
O26 0.038(8) 0.016(7) 0.017(6) -0.006(6) 0.000(6) -0.005(6)
O27 0.042(8) 0.007(7) 0.042(8) 0.003(6) -0.004(7) -0.009(6)
O28 0.024(7) 0.017(8) 0.043(7) -0.008(6) 0.007(6) 0.004(6)
O29 0.037(9) 0.046(10) 0.034(8) 0.006(7) -0.001(7) -0.012(7)
O30 0.039(8) 0.022(8) 0.036(7) -0.007(6) 0.012(7) -0.011(7)
O31 0.019(7) 0.017(8) 0.053(8) -0.002(6) 0.020(6) -0.004(6)
O35 0.11(2) 0.16(3) 0.14(3) 0.000 -0.04(2) 0.000
O37 0.065(17) 0.17(3) 0.067(16) 0.000 0.027(14) 0.000
O43 0.083(13) 0.088(14) 0.097(13) -0.032(11) -0.005(11) 0.016(11)
C1 0.047(15) 0.09(2) 0.062(16) -0.049(14) 0.042(13) -0.044(14)
C2 0.09(2) 0.043(18) 0.10(2) 0.007(16) 0.020(19) -0.050(16)
C3 0.059(17) 0.09(2) 0.036(13) -0.022(13) 0.002(12) -0.018(15)
C7 0.062(17) 0.032(14) 0.065(16) 0.010(13) 0.033(14) 0.021(13)
C8 0.08(2) 0.15(3) 0.048(16) 0.059(17) 0.010(16) 0.04(2)
C10 0.030(12) 0.014(12) 0.056(14) 0.008(10) 0.017(11) 0.005(10)
C11 0.11(2) 0.051(19) 0.071(19) -0.032(15) 0.020(17) 0.015(17)
C12 0.073(19) 0.07(2) 0.046(15) -0.021(14) -0.032(14) -0.007(15)
C17 0.10(2) 0.015(15) 0.075(18) -0.005(13) 0.003(17) 0.012(14)
C18 0.061(18) 0.045(18) 0.068(18) -0.015(15) 0.012(15) -0.003(15)
C19 0.10(2) 0.015(14) 0.076(18) 0.014(12) 0.044(17) -0.001(13)
C21 0.09(2) 0.07(2) 0.09(2) 0.007(17) 0.018(18) 0.031(17)
N2 0.063(15) 0.093(18) 0.045(12) -0.013(11) 0.038(11) 0.005(13)
N3 0.050(13) 0.061(15) 0.055(12) 0.014(11) 0.003(10) 0.010(11)
N5 0.033(12) 0.078(16) 0.039(11) 0.026(10) -0.006(9) 0.004(11)
N6 0.094(17) 0.083(16) 0.043(12) 0.007(12) 0.033(12) -0.003(14)
N8 0.034(11) 0.057(14) 0.038(10) -0.011(10) -0.003(9) 0.005(11)
N9 0.050(13) 0.044(13) 0.044(11) -0.009(10) 0.021(10) -0.016(10)
N10 0.070(15) 0.096(19) 0.057(13) -0.004(12) 0.043(11) -0.041(13)
N11 0.041(11) 0.024(11) 0.033(10) 0.006(8) -0.007(9) -0.001(9)
N12 0.038(12) 0.079(18) 0.052(13) -0.007(12) 0.000(10) 0.037(12)
N13 0.031(11) 0.070(15) 0.039(11) 0.017(10) 0.000(9) 0.015(10)
N14 0.056(15) 0.12(2) 0.102(18) -0.014(16) 0.025(15) 0.004(14)

loop_
_atom_type_symbol
_atom_type_description
_atom_type_scat_dispersion_real
_atom_type_scat_dispersion_imag
_atom_type_scat_source
C C 0.0030 0.0020 'International Tables Vol C Tables 4.2.6.8 and 6.1.1.4'
H H 0.0000 0.0000 'International Tables Vol C Tables 4.2.6.8 and 6.1.1.4'
Bi Bi -4.1080 10.2570 'International Tables Vol C Tables 4.2.6.8 and 6.1.1.4'
Cu Cu 0.3200 1.2650 'International Tables Vol C Tables 4.2.6.8 and 6.1.1.4'
N N 0.0060 0.0030 'International Tables Vol C Tables 4.2.6.8 and 6.1.1.4'
Na Na 0.0360 0.0250 'International Tables Vol C Tables 4.2.6.8 and 6.1.1.4'
O O 0.0110 0.0060 'International Tables Vol C Tables 4.2.6.8 and 6.1.1.4'
W W -0.8490 6.8720 'International Tables Vol C Tables 4.2.6.8 and 6.1.1.4'

loop_
_geom_angle_atom_site_label_1
_geom_angle_atom_site_label_2
_geom_angle_atom_site_label_3
_geom_angle
_geom_angle_site_symmetry_1
_geom_angle_site_symmetry_3
O32 Bi O31 86.4(4) . .
O32 Bi O33 87.7(4) . .
O31 Bi O33 86.6(4) . .
O1 W1 O19 104.7(6) . .
O1 W1 O3 97.4(5) . .
O19 W1 O3 92.4(5) . .
O1 W1 O18 101.4(5) . .
O19 W1 O18 87.0(5) . .
O3 W1 O18 160.7(5) . .
O1 W1 O2 97.1(5) . .
O19 W1 O2 158.0(5) . .
O3 W1 O2 87.8(4) . .
O18 W1 O2 85.6(4) . .
O1 W1 O31 167.1(5) . .
O19 W1 O31 85.7(5) . .
O3 W1 O31 74.2(4) . .
O18 W1 O31 86.5(4) . .
O2 W1 O31 73.2(4) . .
O1 W1 Na1 94.5(4) . .
O19 W1 Na1 41.4(4) . .
O3 W1 Na1 53.4(3) . .
O18 W1 Na1 128.4(4) . .
O2 W1 Na1 140.7(3) . .
O31 W1 Na1 88.3(3) . .
O4 W2 O20 103.7(5) . .
O4 W2 O6 102.2(5) . .
O20 W2 O6 89.8(5) . .
O4 W2 O5 99.7(5) . .
O20 W2 O5 156.5(5) . .
O6 W2 O5 86.7(4) . .
O4 W2 O3 97.2(5) . .
O20 W2 O3 90.0(5) . .
O6 W2 O3 160.0(4) . .
O5 W2 O3 85.6(4) . .
O4 W2 O31 167.6(5) . .
O20 W2 O31 84.0(4) . .
O6 W2 O31 87.3(4) . .
O5 W2 O31 72.6(4) . .
O3 W2 O31 72.8(4) . .
O4 W2 Na1 92.2(4) . .
O20 W2 Na1 40.4(4) . .
O6 W2 Na1 130.2(3) . .
O5 W2 Na1 137.7(3) . .
O3 W2 Na1 52.6(3) . .
O31 W2 Na1 87.5(3) . .
O7 W3 O21 102.3(5) . .
O7 W3 O6 101.0(5) . .
O21 W3 O6 89.6(5) . .
O7 W3 O9 97.8(5) . .
O21 W3 O9 90.9(5) . .
O6 W3 O9 160.6(4) . .
O7 W3 O8 97.2(5) . .
O21 W3 O8 160.6(4) . .
O6 W3 O8 86.1(4) . .
O9 W3 O8 87.0(4) . .
O7 W3 O32 168.0(5) . .
O21 W3 O32 87.2(4) . .
O6 W3 O32 86.2(4) . .
O9 W3 O32 74.4(4) . .
O8 W3 O32 73.6(4) . .
O7 W3 Na2 95.6(4) . .
O21 W3 Na2 38.4(4) . .
O6 W3 Na2 127.9(3) . .
O9 W3 Na2 54.0(3) . .
O8 W3 Na2 140.3(3) . .
O32 W3 Na2 87.2(3) . .
O10 W4 O22 102.3(5) . .
O10 W4 O12 102.7(5) . .
O22 W4 O12 89.7(5) . .
O10 W4 O9 95.9(5) . .
O22 W4 O9 90.9(4) . .
O12 W4 O9 160.9(5) . .
O10 W4 O11 100.2(5) . .
O22 W4 O11 157.5(5) . .
O12 W4 O11 86.5(4) . .
O9 W4 O11 85.7(4) . .
O10 W4 O32 168.2(5) . .
O22 W4 O32 84.1(5) . .
O12 W4 O32 87.2(4) . .
O9 W4 O32 73.9(4) . .
O11 W4 O32 73.6(4) . .
O10 W4 Na2 91.4(4) . .
O22 W4 Na2 39.2(3) . .
O12 W4 Na2 129.0(3) . .
O9 W4 Na2 54.2(3) . .
O11 W4 Na2 139.3(3) . .
O32 W4 Na2 87.3(3) . .
O13 W5 O23 104.5(5) . .
O13 W5 O12 99.8(5) . .
O23 W5 O12 88.7(5) . .
O13 W5 O15 98.0(5) . .
O23 W5 O15 93.4(5) . .
O12 W5 O15 160.9(5) . .
O13 W5 O14 94.1(5) . .
O23 W5 O14 161.1(4) . .
O12 W5 O14 85.1(4) . .
O15 W5 O14 86.9(4) . .
O13 W5 O33 166.4(5) . .
O23 W5 O33 87.6(4) . .
O12 W5 O33 86.3(4) . .
O15 W5 O33 74.8(4) . .
O14 W5 O33 74.3(4) . .
O13 W5 Na3 97.1(4) . .
O23 W5 Na3 40.3(4) . .
O12 W5 Na3 128.9(4) . .
O15 W5 Na3 54.7(4) . .
O14 W5 Na3 141.1(3) . .
O33 W5 Na3 88.2(3) . .
O16 W6 O24 103.8(5) . .
O16 W6 O18 101.9(5) . .
O24 W6 O18 90.7(5) . .
O16 W6 O17 96.6(5) . .
O24 W6 O17 159.4(5) . .
O18 W6 O17 87.7(5) . .
O16 W6 O15 96.9(5) . .
O24 W6 O15 91.1(5) . .
O18 W6 O15 160.1(4) . .
O17 W6 O15 83.7(5) . .
O16 W6 O33 166.4(5) . .
O24 W6 O33 86.2(4) . .
O18 W6 O33 86.9(4) . .
O17 W6 O33 73.2(4) . .
O15 W6 O33 73.4(4) . .
O16 W6 Na3 94.2(4) . .
O24 W6 Na3 38.7(4) . .
O18 W6 Na3 129.4(4) . .
O17 W6 Na3 137.8(4) . .
O15 W6 Na3 54.5(3) . .
O33 W6 Na3 87.9(3) . .
O25 W7 O26 101.3(5) . .
O25 W7 O30 101.6(5) . .
O26 W7 O30 84.7(4) . .
O25 W7 O5 98.9(5) . .
O26 W7 O5 90.7(4) . .
O30 W7 O5 159.5(4) . .
O25 W7 O2 98.0(5) . .
O26 W7 O2 160.6(5) . .
O30 W7 O2 89.3(4) . .
O5 W7 O2 88.5(4) . .
O25 W7 O31 168.4(5) . .
O26 W7 O31 86.9(4) . .
O30 W7 O31 87.2(4) . .
O5 W7 O31 72.6(4) . .
O2 W7 O31 74.3(4) . .
O27 W8 O28 100.5(5) . .
O27 W8 O11 102.1(5) . .
O28 W8 O11 91.1(4) . .
O27 W8 O8 100.0(5) . .
O28 W8 O8 158.8(5) . .
O11 W8 O8 90.2(5) . .
O27 W8 O26 100.0(5) . .
O28 W8 O26 84.1(4) . .
O11 W8 O26 157.9(5) . .
O8 W8 O26 86.8(4) . .
O27 W8 O32 171.2(4) . .
O28 W8 O32 87.3(4) . .
O11 W8 O32 73.5(4) . .
O8 W8 O32 72.8(4) . .
O26 W8 O32 84.7(4) . .
O29 W9 O17 100.6(5) . .
O29 W9 O30 101.4(5) . .
O17 W9 O30 92.4(5) . .
O29 W9 O28 100.5(5) . .
O17 W9 O28 158.8(5) . .
O30 W9 O28 83.1(4) . .
O29 W9 O14 100.0(5) . .
O17 W9 O14 89.0(5) . .
O30 W9 O14 157.9(4) . .
O28 W9 O14 87.7(4) . .
O29 W9 O33 170.2(4) . .
O17 W9 O33 73.3(4) . .
O30 W9 O33 86.8(4) . .
O28 W9 O33 85.8(4) . .
O14 W9 O33 72.5(4) . .
O24 Cu1 O24 90.5(7) . 4_575
O24 Cu1 O19 164.4(5) . 4_575
O24 Cu1 O19 86.0(5) 4_575 4_575
O24 Cu1 O19 86.0(5) . .
O24 Cu1 O19 164.4(5) 4_575 .
O19 Cu1 O19 93.2(7) 4_575 .
O24 Cu1 O34 99.1(5) . .
O24 Cu1 O34 99.1(5) 4_575 .
O19 Cu1 O34 96.4(5) 4_575 .
O19 Cu1 O34 96.4(5) . .
O24 Cu1 Na1 128.9(3) . .
O24 Cu1 Na1 128.9(3) 4_575 .
O19 Cu1 Na1 46.8(3) 4_575 .
O19 Cu1 Na1 46.8(3) . .
O34 Cu1 Na1 103.9(6) . .
O24 Cu1 Na3 45.5(3) . .
O24 Cu1 Na3 45.5(3) 4_575 .
O19 Cu1 Na3 127.6(4) 4_575 .
O19 Cu1 Na3 127.6(4) . .
O34 Cu1 Na3 108.0(6) . .
Na1 Cu1 Na3 148.1(2) . .
O20 Cu2 O20 89.3(7) . 4_575
O20 Cu2 O21 158.7(5) . 4_575
O20 Cu2 O21 86.8(5) 4_575 4_575
O20 Cu2 O21 86.8(5) . .
O20 Cu2 O21 158.7(5) 4_575 .
O21 Cu2 O21 89.3(7) 4_575 .
O20 Cu2 O37 100.6(5) . .
O20 Cu2 O37 100.6(5) 4_575 .
O21 Cu2 O37 100.7(5) 4_575 .
O21 Cu2 O37 100.7(5) . .
O20 Cu2 Na2 124.9(4) . .
O20 Cu2 Na2 124.9(4) 4_575 .
O21 Cu2 Na2 45.0(3) 4_575 .
O21 Cu2 Na2 45.0(3) . .
O37 Cu2 Na2 111.5(5) . .
O20 Cu2 Na1 44.7(3) . .
O20 Cu2 Na1 44.7(3) 4_575 .
O21 Cu2 Na1 128.0(3) 4_575 .
O21 Cu2 Na1 128.0(3) . .
O37 Cu2 Na1 104.9(6) . .
Na2 Cu2 Na1 143.6(2) . .
O22 Cu3 O22 90.0(6) 4_575 .
O22 Cu3 O23 87.3(4) 4_575 4_575
O22 Cu3 O23 163.0(5) . 4_575
O22 Cu3 O23 163.0(5) 4_575 .
O22 Cu3 O23 87.3(4) . .
O23 Cu3 O23 90.3(6) 4_575 .
O22 Cu3 O40 97.6(5) 4_575 .
O22 Cu3 O40 97.6(5) . .
O23 Cu3 O40 99.4(5) 4_575 .
O23 Cu3 O40 99.4(5) . .
O22 Cu3 Na2 45.0(3) 4_575 .
O22 Cu3 Na2 45.0(3) . .
O23 Cu3 Na2 129.4(3) 4_575 .
O23 Cu3 Na2 129.4(3) . .
O40 Cu3 Na2 102.5(5) . .
O22 Cu3 Na3 127.5(4) 4_575 .
O22 Cu3 Na3 127.5(4) . .
O23 Cu3 Na3 45.5(3) 4_575 .
O23 Cu3 Na3 45.5(3) . .
O40 Cu3 Na3 109.7(5) . .
Na2 Cu3 Na3 147.7(2) . .
N7 Cu4 N3 178.1(8) . .
N7 Cu4 N1 88.5(6) . .
N3 Cu4 N1 91.0(6) . .
N7 Cu4 N5 90.3(6) . .
N3 Cu4 N5 90.0(7) . .
N1 Cu4 N5 172.1(7) . .
N7 Cu4 O25 89.7(6) . .
N3 Cu4 O25 92.1(7) . .
N1 Cu4 O25 88.9(5) . .
N5 Cu4 O25 98.9(6) . .
N13 Cu5 N9 175.3(7) . .
N13 Cu5 N11 92.7(6) . .
N9 Cu5 N11 89.9(6) . .
N13 Cu5 N8 86.7(6) . .
N9 Cu5 N8 90.1(6) . .
N11 Cu5 N8 171.5(7) . .
O20 Na1 O20 68.0(6) . 4_575
O20 Na1 O19 114.6(5) . 4_575
O20 Na1 O19 76.8(4) 4_575 4_575
O20 Na1 O19 76.8(4) . .
O20 Na1 O19 114.6(5) 4_575 .
O19 Na1 O19 70.3(5) 4_575 .
O20 Na1 O35 145.8(3) . .
O20 Na1 O35 145.8(3) 4_575 .
O19 Na1 O35 86.8(7) 4_575 .
O19 Na1 O35 86.8(7) . .
O20 Na1 O36 85.4(6) . .
O20 Na1 O36 85.4(6) 4_575 .
O19 Na1 O36 144.8(3) 4_575 .
O19 Na1 O36 144.8(3) . .
O35 Na1 O36 91.5(9) . .
O20 Na1 O3 129.0(4) . 4_575
O20 Na1 O3 61.3(3) 4_575 4_575
O19 Na1 O3 60.2(3) 4_575 4_575
O19 Na1 O3 130.1(4) . 4_575
O35 Na1 O3 84.4(3) . 4_575
O36 Na1 O3 84.6(3) . 4_575
O20 Na1 O3 61.3(3) . .
O20 Na1 O3 129.0(4) 4_575 .
O19 Na1 O3 130.1(4) 4_575 .
O19 Na1 O3 60.2(3) . .
O35 Na1 O3 84.4(3) . .
O36 Na1 O3 84.6(3) . .
O3 Na1 O3 164.3(6) 4_575 .
O20 Na1 Cu1 94.1(4) . .
O20 Na1 Cu1 94.1(4) 4_575 .
O19 Na1 Cu1 35.3(3) 4_575 .
O19 Na1 Cu1 35.3(3) . .
O35 Na1 Cu1 89.1(7) . .
O36 Na1 Cu1 179.3(6) . .
O3 Na1 Cu1 95.4(3) 4_575 .
O3 Na1 Cu1 95.4(3) . .
O20 Na1 Cu2 34.0(3) . .
O20 Na1 Cu2 34.0(3) 4_575 .
O19 Na1 Cu2 96.5(4) 4_575 .
O19 Na1 Cu2 96.5(4) . .
O35 Na1 Cu2 176.0(8) . .
O36 Na1 Cu2 84.4(6) . .
O3 Na1 Cu2 95.2(3) 4_575 .
O3 Na1 Cu2 95.2(3) . .
Cu1 Na1 Cu2 94.9(2) . .
O20 Na1 W1 132.9(4) . 4_575
O20 Na1 W1 72.9(3) 4_575 4_575
O19 Na1 W1 28.7(3) 4_575 4_575
O19 Na1 W1 97.3(3) . 4_575
O35 Na1 W1 78.3(3) . 4_575
O36 Na1 W1 116.82(18) . 4_575
O3 Na1 W1 32.8(2) 4_575 4_575
O3 Na1 W1 152.5(3) . 4_575
Cu1 Na1 W1 63.32(12) . 4_575
Cu2 Na1 W1 103.51(16) . 4_575
O20 Na1 W1 72.9(3) . .
O20 Na1 W1 132.9(4) 4_575 .
O19 Na1 W1 97.3(3) 4_575 .
O19 Na1 W1 28.7(3) . .
O35 Na1 W1 78.3(3) . .
O36 Na1 W1 116.82(18) . .
O3 Na1 W1 152.5(3) 4_575 .
O3 Na1 W1 32.8(2) . .
Cu1 Na1 W1 63.32(12) . .
Cu2 Na1 W1 103.51(16) . .
W1 Na1 W1 121.3(2) 4_575 .
O38 Na2 O21 90.8(7) . 4_575
O38 Na2 O21 90.8(7) . .
O21 Na2 O21 69.8(6) 4_575 .
O38 Na2 O22 144.1(4) . .
O21 Na2 O22 116.0(5) 4_575 .
O21 Na2 O22 77.9(4) . .
O38 Na2 O22 144.1(4) . 4_575
O21 Na2 O22 77.9(4) 4_575 4_575
O21 Na2 O22 116.0(5) . 4_575
O22 Na2 O22 69.0(5) . 4_575
O38 Na2 O39 91.3(10) . .
O21 Na2 O39 145.0(3) 4_575 .
O21 Na2 O39 145.0(3) . .
O22 Na2 O39 80.1(5) . .
O22 Na2 O39 80.1(5) 4_575 .
O38 Na2 O9 84.0(2) . 4_575
O21 Na2 O9 59.9(3) 4_575 4_575
O21 Na2 O9 129.3(4) . 4_575
O22 Na2 O9 129.4(4) . 4_575
O22 Na2 O9 60.8(3) 4_575 4_575
O39 Na2 O9 85.6(3) . 4_575
O38 Na2 O9 84.0(2) . .
O21 Na2 O9 129.3(4) 4_575 .
O21 Na2 O9 59.9(3) . .
O22 Na2 O9 60.8(3) . .
O22 Na2 O9 129.4(4) 4_575 .
O39 Na2 O9 85.6(3) . .
O9 Na2 O9 164.9(5) 4_575 .
O38 Na2 Cu3 170.5(9) . .
O21 Na2 Cu3 97.0(3) 4_575 .
O21 Na2 Cu3 97.0(3) . .
O22 Na2 Cu3 34.5(3) . .
O22 Na2 Cu3 34.5(3) 4_575 .
O39 Na2 Cu3 79.2(5) . .
O9 Na2 Cu3 95.2(2) 4_575 .
O9 Na2 Cu3 95.2(2) . .
O38 Na2 Cu2 95.4(8) . .
O21 Na2 Cu2 35.1(3) 4_575 .
O21 Na2 Cu2 35.1(3) . .
O22 Na2 Cu2 94.3(4) . .
O22 Na2 Cu2 94.3(4) 4_575 .
O39 Na2 Cu2 173.2(6) . .
O9 Na2 Cu2 95.1(3) 4_575 .
O9 Na2 Cu2 95.1(3) . .
Cu3 Na2 Cu2 94.1(2) . .
O38 Na2 W4 115.7(3) . .
O21 Na2 W4 134.4(4) 4_575 .
O21 Na2 W4 73.3(3) . .
O22 Na2 W4 28.4(3) . .
O22 Na2 W4 95.6(3) 4_575 .
O39 Na2 W4 74.4(3) . .
O9 Na2 W4 151.8(3) 4_575 .
O9 Na2 W4 33.85(19) . .
Cu3 Na2 W4 61.95(10) . .
Cu2 Na2 W4 102.50(14) . .
O38 Na2 W4 115.7(3) . 4_575
O21 Na2 W4 73.3(3) 4_575 4_575
O21 Na2 W4 134.4(4) . 4_575
O22 Na2 W4 95.6(3) . 4_575
O22 Na2 W4 28.4(3) 4_575 4_575
O39 Na2 W4 74.4(3) . 4_575
O9 Na2 W4 33.85(19) 4_575 4_575
O9 Na2 W4 151.8(3) . 4_575
Cu3 Na2 W4 61.95(10) . 4_575
Cu2 Na2 W4 102.50(14) . 4_575
W4 Na2 W4 119.4(2) . 4_575
O24 Na3 O24 68.9(6) . 4_575
O24 Na3 O42 88.8(8) . .
O24 Na3 O42 88.8(8) 4_575 .
O24 Na3 O23 115.4(5) . 4_575
O24 Na3 O23 78.1(4) 4_575 4_575
O42 Na3 O23 145.1(3) . 4_575
O24 Na3 O23 78.1(4) . .
O24 Na3 O23 115.4(5) 4_575 .
O42 Na3 O23 145.1(3) . .
O23 Na3 O23 68.2(6) 4_575 .
O24 Na3 O41 145.4(3) . .
O24 Na3 O41 145.4(3) 4_575 .
O42 Na3 O41 94.5(10) . .
O23 Na3 O41 79.7(5) 4_575 .
O23 Na3 O41 79.7(5) . .
O24 Na3 O15 129.2(4) . 4_575
O24 Na3 O15 60.5(3) 4_575 4_575
O42 Na3 O15 85.5(3) . 4_575
O23 Na3 O15 59.9(3) 4_575 4_575
O23 Na3 O15 127.7(4) . 4_575
O41 Na3 O15 85.4(3) . 4_575
O24 Na3 O15 60.5(3) . .
O24 Na3 O15 129.2(4) 4_575 .
O42 Na3 O15 85.5(3) . .
O23 Na3 O15 127.7(4) 4_575 .
O23 Na3 O15 59.9(3) . .
O41 Na3 O15 85.4(3) . .
O15 Na3 O15 166.5(5) 4_575 .
O24 Na3 Cu1 34.6(3) . .
O24 Na3 Cu1 34.6(3) 4_575 .
O42 Na3 Cu1 92.0(9) . .
O23 Na3 Cu1 94.9(3) 4_575 .
O23 Na3 Cu1 94.9(3) . .
O41 Na3 Cu1 173.5(6) . .
O15 Na3 Cu1 95.1(3) 4_575 .
O15 Na3 Cu1 95.1(3) . .
O24 Na3 Cu3 94.2(3) . .
O24 Na3 Cu3 94.2(3) 4_575 .
O42 Na3 Cu3 176.3(9) . .
O23 Na3 Cu3 34.3(3) 4_575 .
O23 Na3 Cu3 34.3(3) . .
O41 Na3 Cu3 81.8(6) . .
O15 Na3 Cu3 94.2(3) 4_575 .
O15 Na3 Cu3 94.2(3) . .
Cu1 Na3 Cu3 91.7(2) . .
O24 Na3 W5 72.3(3) . .
O24 Na3 W5 132.3(4) 4_575 .
O42 Na3 W5 117.2(2) . .
O23 Na3 W5 94.9(3) 4_575 .
O23 Na3 W5 27.9(3) . .
O41 Na3 W5 75.7(3) . .
O15 Na3 W5 151.1(4) 4_575 .
O15 Na3 W5 32.8(2) . .
Cu1 Na3 W5 101.27(16) . .
Cu3 Na3 W5 61.99(12) . .
O24 Na3 W5 132.3(4) . 4_575
O24 Na3 W5 72.3(3) 4_575 4_575
O42 Na3 W5 117.2(2) . 4_575
O23 Na3 W5 27.9(3) 4_575 4_575
O23 Na3 W5 94.9(3) . 4_575
O41 Na3 W5 75.7(3) . 4_575
O15 Na3 W5 32.8(2) 4_575 4_575
O15 Na3 W5 151.1(4) . 4_575
Cu1 Na3 W5 101.27(16) . 4_575
Cu3 Na3 W5 61.99(12) . 4_575
W5 Na3 W5 119.5(2) . 4_575
W7 O2 W1 116.5(5) . .
W1 O3 W2 116.8(6) . .
W1 O3 Na1 93.8(4) . .
W2 O3 Na1 93.1(4) . .
W7 O5 W2 118.7(5) . .
W2 O6 W3 146.4(6) . .
W8 O8 W3 118.1(5) . .
W3 O9 W4 115.0(5) . .
W3 O9 Na2 92.5(4) . .
W4 O9 Na2 92.0(4) . .
W8 O11 W4 118.8(5) . .
W5 O12 W4 148.0(6) . .
W9 O14 W5 117.4(5) . .
W5 O15 W6 114.8(5) . .
W5 O15 Na3 92.4(4) . .
W6 O15 Na3 91.3(4) . .
W9 O17 W6 118.6(5) . .
W6 O18 W1 146.7(6) . .
W1 O19 Cu1 148.2(7) . .
W1 O19 Na1 109.9(5) . .
Cu1 O19 Na1 97.9(5) . .
W2 O20 Cu2 140.7(6) . .
W2 O20 Na1 110.8(5) . .
Cu2 O20 Na1 101.3(5) . .
W3 O21 Cu2 144.3(6) . .
W3 O21 Na2 114.3(6) . .
Cu2 O21 Na2 99.8(5) . .
W4 O22 Cu3 142.1(6) . .
W4 O22 Na2 112.3(5) . .
Cu3 O22 Na2 100.5(5) . .
W5 O23 Cu3 146.4(6) . .
W5 O23 Na3 111.8(5) . .
Cu3 O23 Na3 100.2(5) . .
W6 O24 Cu1 143.9(6) . .
W6 O24 Na3 113.7(5) . .
Cu1 O24 Na3 99.9(5) . .
W7 O25 Cu4 171.5(6) . .
W7 O26 W8 152.3(6) . .
W8 O28 W9 154.9(6) . .
W9 O30 W7 153.8(6) . .
Bi O31 W2 110.2(5) . .
Bi O31 W1 110.9(4) . .
W2 O31 W1 95.9(4) . .
Bi O31 W7 139.5(5) . .
W2 O31 W7 95.9(4) . .
W1 O31 W7 96.0(4) . .
Bi O32 W3 112.9(5) . .
Bi O32 W4 110.7(4) . .
W3 O32 W4 96.5(4) . .
Bi O32 W8 138.8(5) . .
W3 O32 W8 95.5(4) . .
W4 O32 W8 94.1(4) . .
Bi O33 W5 111.5(4) . .
Bi O33 W6 111.8(5) . .
W5 O33 W6 96.4(4) . .
Bi O33 W9 138.6(5) . .
W5 O33 W9 95.7(4) . .
W6 O33 W9 94.7(4) . .
N1 C1 C2 106.0(19) . .
N2 C2 C1 107(2) . .
N1 C3 N2 107.7(18) . .
N3 C4 N4 100(3) . .
N4 C5 C6 92(2) . .
N3 C6 C5 117(3) . .
N5 C7 N6 111.6(19) . .
C9 C8 N5 108(2) . .
C8 C9 N6 106(2) . .
N7 C10 N8 118.1(18) . .
C12 C11 N8 107(2) . .
C11 C12 N7 109(2) . .
N10 C24 N9 102(2) . .
N9 C13 N10 118(7) . .
N9 C13 C22 51(4) . .
N10 C13 C22 83(4) . .
N11 C16 C17 112(2) . .
C15 C14 N10 99(4) . .
N10 C23 C22 94(3) . .
N12 C17 C16 99(2) . .
C14 C15 N9 115(4) . .
N9 C22 C23 111(3) . .
N9 C22 C13 36(2) . .
C23 C22 C13 81(3) . .
N11 C18 N12 110(2) . .
N13 C19 N14 115(2) . .
N14 C20 C21 106(2) . .
C20 C21 N13 111(2) . .
C3 N1 C1 110.0(17) . .
C3 N1 Cu4 128.6(15) . .
C1 N1 Cu4 121.4(13) . .
C2 N2 C3 108.8(18) . .
C6 N3 C4 110(2) . .
C6 N3 Cu4 129(2) . .
C4 N3 Cu4 121(2) . .
C5 N4 C4 120(3) . .
C7 N5 C8 107.1(18) . .
C7 N5 Cu4 126.9(16) . .
C8 N5 Cu4 126.0(15) . .
C7 N6 C9 106.5(19) . .
C10 N7 C12 103.5(17) . .
C10 N7 Cu4 130.3(15) . .
C12 N7 Cu4 126.1(15) . .
C10 N8 C11 102.0(18) . .
C10 N8 Cu5 130.1(16) . .
C11 N8 Cu5 128.0(17) . .
C13 N9 C22 93(5) . .
C15 N9 C24 100(2) . .
C13 N9 Cu5 129(5) . .
C22 N9 Cu5 125(2) . .
C15 N9 Cu5 126(2) . .
C24 N9 Cu5 127.1(15) . .
C24 N10 C14 114(3) . .
C23 N10 C13 98(4) . .
C18 N11 C16 107.3(19) . .
C18 N11 Cu5 126.7(17) . .
C16 N11 Cu5 125.7(15) . .
C18 N12 C17 112(2) . .
C19 N13 C21 101.7(19) . .
C19 N13 Cu5 127.3(16) . .
C21 N13 Cu5 129.5(16) . .
C19 N14 C20 106(2) . .

loop_
_geom_bond_atom_site_label_1
_geom_bond_atom_site_label_2
_geom_bond_distance
_geom_bond_site_symmetry_2
Bi O32 2.107(10) .
Bi O31 2.134(10) .
Bi O33 2.135(10) .
W1 O1 1.748(12) .
W1 O19 1.789(12) .
W1 O3 1.904(11) .
W1 O18 1.940(11) .
W1 O2 2.012(11) .
W1 O31 2.247(11) .
W1 Na1 3.505(4) .
W2 O4 1.722(10) .
W2 O20 1.827(12) .
W2 O6 1.904(10) .
W2 O5 1.958(10) .
W2 O3 2.001(11) .
W2 O31 2.234(10) .
W2 Na1 3.545(4) .
W3 O7 1.694(10) .
W3 O21 1.796(11) .
W3 O6 1.957(11) .
W3 O9 1.972(10) .
W3 O8 2.002(11) .
W3 O32 2.233(10) .
W3 Na2 3.572(4) .
W4 O10 1.758(11) .
W4 O22 1.834(11) .
W4 O12 1.921(10) .
W4 O9 1.987(10) .
W4 O11 1.990(11) .
W4 O32 2.243(11) .
W4 Na2 3.564(4) .
W5 O13 1.711(11) .
W5 O23 1.801(11) .
W5 O12 1.921(10) .
W5 O15 1.938(10) .
W5 O14 1.980(11) .
W5 O33 2.231(10) .
W5 Na3 3.570(4) .
W6 O16 1.702(11) .
W6 O24 1.813(11) .
W6 O18 1.918(11) .
W6 O17 2.006(12) .
W6 O15 2.010(11) .
W6 O33 2.234(10) .
W6 Na3 3.579(5) .
W7 O25 1.727(12) .
W7 O26 1.862(10) .
W7 O30 1.915(11) .
W7 O5 1.923(10) .
W7 O2 1.928(10) .
W7 O31 2.263(10) .
W8 O27 1.728(11) .
W8 O28 1.866(10) .
W8 O11 1.891(11) .
W8 O8 1.931(10) .
W8 O26 1.975(11) .
W8 O32 2.323(10) .
W9 O29 1.669(12) .
W9 O17 1.887(11) .
W9 O30 1.902(11) .
W9 O28 1.943(10) .
W9 O14 1.967(10) .
W9 O33 2.317(10) .
Cu1 O24 1.946(11) .
Cu1 O24 1.946(11) 4_575
Cu1 O19 1.955(11) 4_575
Cu1 O19 1.955(11) .
Cu1 O34 2.29(2) .
Cu1 Na1 3.352(9) .
Cu1 Na3 3.376(9) .
Cu2 O20 1.957(11) .
Cu2 O20 1.957(11) 4_575
Cu2 O21 1.981(12) 4_575
Cu2 O21 1.982(12) .
Cu2 O37 2.369(19) .
Cu2 Na2 3.392(9) .
Cu2 Na1 3.429(9) .
Cu3 O22 1.952(11) 4_575
Cu3 O22 1.952(11) .
Cu3 O23 1.967(12) 4_575
Cu3 O23 1.967(12) .
Cu3 O40 2.33(2) .
Cu3 Na2 3.388(8) .
Cu3 Na3 3.431(9) .
Cu4 N7 1.939(16) .
Cu4 N3 1.975(17) .
Cu4 N1 2.015(14) .
Cu4 N5 2.025(16) .
Cu4 O25 2.413(12) .
Cu5 N13 1.950(16) .
Cu5 N9 1.955(15) .
Cu5 N11 1.976(15) .
Cu5 N8 2.013(16) .
Na1 O20 2.458(13) .
Na1 O20 2.458(13) 4_575
Na1 O19 2.466(13) 4_575
Na1 O19 2.466(13) .
Na1 O35 2.48(3) .
Na1 O36 2.55(2) .
Na1 O3 2.819(11) 4_575
Na1 O3 2.819(11) .
Na1 W1 3.505(4) 4_575
Na2 O38 2.42(3) .
Na2 O21 2.435(13) 4_575
Na2 O21 2.435(13) .
Na2 O22 2.437(12) .
Na2 O22 2.437(12) 4_575
Na2 O39 2.62(3) .
Na2 O9 2.891(11) 4_575
Na2 O9 2.891(11) .
Na2 W4 3.564(4) 4_575
Na3 O24 2.443(13) .
Na3 O24 2.443(13) 4_575
Na3 O42 2.46(3) .
Na3 O23 2.486(12) 4_575
Na3 O23 2.486(12) .
Na3 O41 2.49(3) .
Na3 O15 2.916(11) 4_575
Na3 O15 2.916(11) .
Na3 W5 3.570(4) 4_575
C1 N1 1.36(2) .
C1 C2 1.37(3) .
C2 N2 1.33(2) .
C3 N1 1.31(2) .
C3 N2 1.35(2) .
C4 N3 1.35(3) .
C4 N4 1.44(3) .
C5 N4 1.37(3) .
C5 C6 1.48(3) .
C6 N3 1.28(3) .
C7 N5 1.27(2) .
C7 N6 1.35(2) .
C8 C9 1.36(3) .
C8 N5 1.40(3) .
C9 N6 1.37(3) .
C10 N7 1.28(2) .
C10 N8 1.32(2) .
C11 C12 1.37(3) .
C11 N8 1.40(2) .
C12 N7 1.37(3) .
C24 N10 1.27(3) .
C24 N9 1.48(3) .
C13 N9 1.01(7) .
C13 N10 1.46(7) .
C13 C22 1.74(8) .
C16 N11 1.35(2) .
C16 C17 1.39(3) .
C14 C15 1.34(6) .
C14 N10 1.40(6) .
C23 N10 1.38(4) .
C23 C22 1.55(5) .
C17 N12 1.37(2) .
C15 N9 1.38(4) .
C22 N9 1.36(4) .
C18 N11 1.25(2) .
C18 N12 1.32(2) .
C19 N13 1.31(2) .
C19 N14 1.34(2) .
C20 N14 1.35(3) .
C20 C21 1.37(3) .
C21 N13 1.38(3) .

loop_
_platon_squeeze_void_nr
_platon_squeeze_void_average_x
_platon_squeeze_void_average_y
_platon_squeeze_void_average_z
_platon_squeeze_void_volume
_platon_squeeze_void_count_electrons
_platon_squeeze_void_content
1 -0.028 0.250 0.176 1125 746 ' '
2 0.001 0.750 0.824 1125 753 ' '
